data_4319210
loop_
_publ_author_name
'Rodolphe Cl\'erac'
'F. Albert Cotton'
'Kim R. Dunbar'
'Carlos A. Murillo'
'Xiaoping Wang'

_publ_contact_author_address
; Dept. of Chemistry
  P.O. Box 30012
  Texas A&M University
  College Station, TX 77842-3012
  USA
;
_publ_contact_author_email cotton@tamu.edu
_publ_contact_author_fax '(409) 845 9351'
_publ_contact_author_name 'F.A. Cotton'
_publ_contact_author_phone '(409) 845 4432'
_publ_section_title
;
 Dinuclear and Heteropolynuclear Complexes Containing Mo24+ Units
;
_journal_name_full 'Inorganic Chemistry'
_journal_page_first 420
_journal_page_last 426
_journal_paper_doi 10.1021/ic001002n
_journal_volume 40
_journal_year 2001
_chemical_compound_source synthesis
_chemical_formula_structural '[Mo2Cu4(DpyF)4Cl2][CuCl2]2.2MeOH.Et2O'
_chemical_formula_sum 'C50 H54 Cl6 Cu6 Mo2 N16 O3'
_chemical_formula_weight 1712.91
_space_group_IT_number 18
_symmetry_cell_setting orthorhombic
_symmetry_space_group_name_Hall 'P 2 2ab'
_symmetry_space_group_name_H-M 'P 21 21 2'
_atom_sites_solution_hydrogens geom
_atom_sites_solution_primary direct
_atom_sites_solution_secondary difmap
_audit_creation_method SHELXL
_cell_angle_alpha 90.00
_cell_angle_beta 90.00
_cell_angle_gamma 90.00
_cell_formula_units_Z 2
_cell_length_a 14.588(2)
_cell_length_b 19.945(3)
_cell_length_c 10.3753(9)
_cell_measurement_reflns_used 250
_cell_measurement_temperature 213(2)
_cell_measurement_theta_max 20.9
_cell_measurement_theta_min 9.05
_cell_volume 3018.8(7)
_computing_cell_refinement MADNES
_computing_data_collection MADNES
_computing_data_reduction PROCOR
_computing_structure_refinement 'SHELXL-93 (Sheldrick, 1993)'
_computing_structure_solution 'SHELXS-86 (Sheldrick, 1990)'
_diffrn_ambient_temperature 213(2)
_diffrn_measurement_device 'Nonius FAST area detector'
_diffrn_measurement_method 'Ellipsoid-mask fitting'
_diffrn_radiation_monochromator graphite
_diffrn_radiation_source 'fine-focus sealed tube'
_diffrn_radiation_type MoK\a
_diffrn_radiation_wavelength 0.71073
_diffrn_reflns_av_R_equivalents 0.0655
_diffrn_reflns_av_sigmaI/netI 0.0422
_diffrn_reflns_limit_h_max 16
_diffrn_reflns_limit_h_min -16
_diffrn_reflns_limit_k_max 17
_diffrn_reflns_limit_k_min -21
_diffrn_reflns_limit_l_max 11
_diffrn_reflns_limit_l_min -11
_diffrn_reflns_number 14895
_diffrn_reflns_theta_max 23.34
_diffrn_reflns_theta_min 2.21
_diffrn_standards_number 'None (area detector data)'
_exptl_absorpt_coefficient_mu 2.793
_exptl_absorpt_correction_type none
_exptl_crystal_colour red
_exptl_crystal_density_diffrn 1.884
_exptl_crystal_density_meas ?
_exptl_crystal_description block
_exptl_crystal_F_000 1664
_exptl_crystal_size_max 0.30
_exptl_crystal_size_mid 0.28
_exptl_crystal_size_min 0.15
_refine_diff_density_max 1.050
_refine_diff_density_min -1.022
_refine_diff_density_rms 0.140
_refine_ls_abs_structure_details 'Flack H D (1983), Acta Cryst. A39, 876-881'
_refine_ls_abs_structure_Flack -0.02(2)
_refine_ls_extinction_method none
_refine_ls_goodness_of_fit_all 1.078
_refine_ls_goodness_of_fit_obs 1.073
_refine_ls_hydrogen_treatment noref
_refine_ls_matrix_type full
_refine_ls_number_parameters 370
_refine_ls_number_reflns 4306
_refine_ls_number_restraints 0
_refine_ls_restrained_S_all 1.107
_refine_ls_restrained_S_obs 1.073
_refine_ls_R_factor_all 0.0454
_refine_ls_R_factor_obs 0.0432
_refine_ls_shift/esd_max 0.001
_refine_ls_shift/esd_mean 0.000
_refine_ls_structure_factor_coef Fsqd
_refine_ls_weighting_details 'w=1/[\s^2^(Fo^2^)+(0.0756P)^2^+12.4810P] where P=(Fo^2^+2Fc^2^)/3'
_refine_ls_weighting_scheme calc
_refine_ls_wR_factor_all 0.1277
_refine_ls_wR_factor_obs 0.1222
_reflns_number_observed 4198
_reflns_number_total 4307
_reflns_observed_criterion >2sigma(I)
_cod_data_source_file ic001002n_1.cif
_cod_data_source_block compound3
_cod_depositor_comments
;
The following automatic conversions were performed:

'_symmetry_cell_setting' value 'Orthorhombic' changed to
'orthorhombic' according to the built-in table from CIF Core
dictionary named 'cif_core.dic' version 2.4.1 from 2010-06-29.

Automatic conversion script
Id: cif_fix_values 1646 2011-03-28 12:23:43Z adriana 

The following automatic conversions were performed:

'_exptl_crystal_density_meas' value 'not measured' was changed to '?'
- the value is perceived as not measured.

Automatic conversion script
Id: cif_fix_values 3008 2015-01-20 13:52:24Z robertas 

The following automatic conversions were performed:

'_refine_ls_weighting_scheme' value 'calc
w=1/[\s^2^(Fo^2^)+(0.0756P)^2^+12.4810P] where P=(Fo^2^+2Fc^2^)/3'
was changed to 'calc'. New tag '_refine_ls_weighting_details' was
created. The value of the new tag was set to
'w=1/[\s^2^(Fo^2^)+(0.0756P)^2^+12.4810P] where P=(Fo^2^+2Fc^2^)/3'.

Automatic conversion script
Id: cif_fix_values 3143 2015-03-26 13:38:13Z robertas 
;
_cod_database_code 4319210

loop_
_symmetry_equiv_pos_as_xyz
'x, y, z'
'-x, -y, z'
'-x+1/2, y+1/2, -z'
'x+1/2, -y+1/2, -z'

loop_
_atom_site_aniso_label
_atom_site_aniso_U_11
_atom_site_aniso_U_22
_atom_site_aniso_U_33
_atom_site_aniso_U_23
_atom_site_aniso_U_13
_atom_site_aniso_U_12
Mo1 0.0107(3) 0.0138(3) 0.0137(3) 0.0012(2) -0.0001(2) -0.0015(2)
Cu1 0.0621(9) 0.0472(7) 0.0542(8) -0.0012(6) 0.0080(6) 0.0079(6)
Cu2 0.0217(5) 0.0342(6) 0.0313(5) 0.0158(4) -0.0083(4) -0.0104(4)
Cu3 0.0164(5) 0.0406(6) 0.0349(5) 0.0175(4) -0.0003(4) -0.0044(4)
Cl3 0.0191(9) 0.0378(11) 0.0374(11) 0.0058(9) 0.0004(8) -0.0060(8)
Cl3 0.064(2) 0.0482(14) 0.0561(15) 0.0037(13) 0.0172(13) 0.0113(12)
Cl4 0.066(2) 0.0344(12) 0.0530(15) 0.0022(10) 0.0169(13) 0.0097(12)
N1 0.014(3) 0.020(3) 0.019(3) 0.001(2) 0.004(2) -0.007(3)
N2 0.015(3) 0.021(3) 0.028(3) 0.002(3) 0.002(3) -0.004(3)
N3 0.013(3) 0.015(3) 0.015(3) 0.002(3) -0.001(2) -0.004(2)
N4 0.015(3) 0.014(3) 0.023(3) 0.000(2) -0.005(2) 0.002(2)
N5 0.015(3) 0.020(3) 0.014(3) -0.002(2) -0.001(2) 0.002(3)
N6 0.024(4) 0.026(3) 0.022(3) 0.006(3) 0.000(3) -0.002(3)
N7 0.021(3) 0.013(3) 0.018(3) -0.002(2) -0.007(2) -0.002(3)
N8 0.015(3) 0.025(3) 0.023(3) 0.005(3) -0.006(3) -0.011(3)
C1 0.014(4) 0.018(4) 0.024(4) -0.003(3) -0.001(3) 0.002(3)
C2 0.022(4) 0.018(4) 0.036(4) -0.001(3) -0.003(3) 0.002(3)
C3 0.037(5) 0.018(4) 0.042(5) 0.003(4) -0.008(4) 0.002(3)
C4 0.013(4) 0.050(6) 0.044(5) -0.003(4) -0.003(3) 0.011(4)
C5 0.009(4) 0.033(5) 0.044(5) 0.002(4) 0.001(3) -0.002(3)
C6 0.024(4) 0.013(3) 0.024(4) 0.002(3) -0.001(3) 0.000(3)
C7 0.026(4) 0.014(4) 0.015(3) -0.007(3) 0.004(3) 0.002(3)
C8 0.020(4) 0.023(4) 0.038(4) 0.009(4) -0.002(3) -0.004(3)
C9 0.040(5) 0.031(5) 0.032(4) 0.013(4) -0.001(4) -0.001(4)
C10 0.038(5) 0.023(5) 0.046(5) 0.011(4) 0.001(4) -0.019(4)
C11 0.023(4) 0.016(4) 0.030(4) 0.004(3) -0.005(3) -0.007(3)
C12 0.021(6) 0.020(5) 0.017(5) 0.000 0.000 0.003(4)
C13 0.017(4) 0.020(4) 0.016(3) -0.005(3) 0.002(3) -0.003(3)
C14 0.040(5) 0.029(4) 0.019(4) 0.012(3) -0.005(3) 0.001(4)
C15 0.032(5) 0.031(5) 0.034(4) 0.012(4) 0.004(4) -0.001(4)
C16 0.052(6) 0.026(4) 0.031(4) 0.010(4) 0.014(4) -0.007(4)
C17 0.028(4) 0.033(4) 0.030(4) 0.002(4) 0.004(4) -0.010(4)
C18 0.018(5) 0.019(5) 0.013(5) 0.000 0.000 -0.010(4)
C19 0.019(4) 0.014(4) 0.018(3) -0.002(3) -0.001(3) 0.001(3)
C20 0.029(4) 0.026(4) 0.021(4) 0.009(3) -0.012(3) -0.004(3)
C21 0.031(5) 0.042(5) 0.033(4) 0.013(4) -0.011(4) 0.000(4)
C22 0.020(4) 0.050(6) 0.031(4) 0.002(4) -0.010(3) 0.000(4)
C23 0.020(4) 0.023(4) 0.032(4) -0.002(3) -0.001(3) -0.002(3)

loop_
_atom_site_label
_atom_site_type_symbol
_atom_site_fract_x
_atom_site_fract_y
_atom_site_fract_z
_atom_site_U_iso_or_equiv
_atom_site_thermal_displace_type
_atom_site_occupancy
_atom_site_calc_flag
_atom_site_refinement_flags
_atom_site_disorder_group
Mo1 Mo 0.43468(4) 0.47633(3) -0.66273(5) 0.0127(2) Uani 1 d . .
Cu1 Cu 0.29289(10) 0.69096(7) -0.20609(13) 0.0545(4) Uani 1 d . .
Cu2 Cu 0.30158(7) 0.37096(5) -0.75438(9) 0.0291(3) Uani 1 d . .
Cu3 Cu 0.24075(6) 0.46222(5) -0.56946(10) 0.0306(3) Uani 1 d . .
Cl3 Cl 0.13829(13) 0.37559(10) -0.6502(2) 0.0314(4) Uani 1 d . .
Cl3 Cl 0.3396(2) 0.61989(13) -0.3396(3) 0.0562(7) Uani 1 d . .
Cl4 Cl 0.2412(2) 0.76282(12) -0.0818(3) 0.0512(6) Uani 1 d . .
N1 N 0.3632(4) 0.5725(3) -0.6783(6) 0.0174(12) Uani 1 d . .
N2 N 0.2087(4) 0.5382(3) -0.6754(6) 0.0213(13) Uani 1 d . .
N3 N 0.4974(4) 0.3766(3) -0.6508(5) 0.0141(12) Uani 1 d . .
N4 N 0.3631(4) 0.3150(3) -0.6282(6) 0.0175(13) Uani 1 d . .
N5 N 0.4326(4) 0.4690(3) -0.4537(5) 0.0160(12) Uani 1 d . .
N6 N 0.2888(4) 0.4209(3) -0.4170(6) 0.0238(14) Uani 1 d . .
N7 N 0.4271(4) 0.4794(3) -0.8726(5) 0.0173(12) Uani 1 d . .
N8 N 0.2805(4) 0.4329(3) -0.8945(6) 0.0210(14) Uani 1 d . .
C1 C 0.2708(5) 0.5822(4) -0.7193(7) 0.019(2) Uani 1 d . .
C2 C 0.2454(5) 0.6343(4) -0.8026(7) 0.025(2) Uani 1 d . .
H2A H 0.2900(5) 0.6640(4) -0.8345(7) 0.030 Uiso 1 calc R .
C3 C 0.1559(6) 0.6420(4) -0.8373(9) 0.032(2) Uani 1 d . .
H3A H 0.1381(6) 0.6772(4) -0.8920(9) 0.039 Uiso 1 calc R .
C4 C 0.0920(6) 0.5971(5) -0.7907(9) 0.036(2) Uani 1 d . .
H4A H 0.0297(6) 0.6018(5) -0.8117(9) 0.043 Uiso 1 calc R .
C5 C 0.1211(5) 0.5447(4) -0.7123(8) 0.029(2) Uani 1 d . .
H5A H 0.0780(5) 0.5129(4) -0.6843(8) 0.035 Uiso 1 calc R .
C6 C 0.5869(5) 0.3729(4) -0.6655(7) 0.020(2) Uani 1 d . .
H6A H 0.6156(5) 0.3307(4) -0.6669(7) 0.024 Uiso 1 calc R .
C7 C 0.4527(5) 0.3202(3) -0.6010(7) 0.018(2) Uani 1 d . .
C8 C 0.4953(6) 0.2751(4) -0.5179(8) 0.027(2) Uani 1 d . .
H8A H 0.5578(6) 0.2799(4) -0.4978(8) 0.032 Uiso 1 calc R .
C9 C 0.4449(6) 0.2233(4) -0.4655(8) 0.034(2) Uani 1 d . .
H9A H 0.4727(6) 0.1920(4) -0.4102(8) 0.041 Uiso 1 calc R .
C10 C 0.3538(6) 0.2183(4) -0.4952(9) 0.036(2) Uani 1 d . .
H10A H 0.3184(6) 0.1828(4) -0.4620(9) 0.043 Uiso 1 calc R .
C11 C 0.3145(5) 0.2658(4) -0.5744(7) 0.023(2) Uani 1 d . .
H11A H 0.2512(5) 0.2634(4) -0.5910(7) 0.028 Uiso 1 calc R .
C12 C 0.5000 0.5000 -0.3887(10) 0.019(2) Uani 1 d S .
H12A H 0.5000 0.5000 -0.2981(10) 0.023 Uiso 1 calc SR .
C13 C 0.3763(5) 0.4280(4) -0.3780(6) 0.018(2) Uani 1 d . .
C14 C 0.4113(6) 0.3916(4) -0.2708(7) 0.029(2) Uani 1 d . .
H14A H 0.4732(6) 0.3950(4) -0.2469(7) 0.035 Uiso 1 calc R .
C15 C 0.3515(6) 0.3510(4) -0.2027(8) 0.032(2) Uani 1 d . .
H15A H 0.3719(6) 0.3275(4) -0.1296(8) 0.039 Uiso 1 calc R .
C16 C 0.2607(7) 0.3451(4) -0.2432(8) 0.036(2) Uani 1 d . .
H16A H 0.2191(7) 0.3179(4) -0.1981(8) 0.043 Uiso 1 calc R .
C17 C 0.2334(6) 0.3805(4) -0.3516(8) 0.030(2) Uani 1 d . .
H17A H 0.1727(6) 0.3756(4) -0.3803(8) 0.036 Uiso 1 calc R .
C18 C 0.5000 0.5000 -0.9350(9) 0.016(2) Uani 1 d S .
H18A H 0.5000 0.5000 -1.0256(9) 0.020 Uiso 1 calc SR .
C19 C 0.3436(5) 0.4748(4) -0.9397(7) 0.0173(15) Uani 1 d . .
C20 C 0.3237(6) 0.5157(4) -1.0472(7) 0.025(2) Uani 1 d . .
H20A H 0.3682(6) 0.5455(4) -1.0792(7) 0.030 Uiso 1 calc R .
C21 C 0.2396(6) 0.5118(4) -1.1044(8) 0.035(2) Uani 1 d . .
H21A H 0.2261(6) 0.5386(4) -1.1765(8) 0.043 Uiso 1 calc R .
C22 C 0.1743(6) 0.4681(5) -1.0554(8) 0.034(2) Uani 1 d . .
H22A H 0.1160(6) 0.4647(5) -1.0934(8) 0.040 Uiso 1 calc R .
C23 C 0.1967(5) 0.4307(4) -0.9519(8) 0.025(2) Uani 1 d . .
H23A H 0.1522(5) 0.4017(4) -0.9177(8) 0.030 Uiso 1 calc R .
O1S O -0.0922(12) 0.7539(8) -0.0884(16) 0.147(5) Uiso 1 d . .
C1S C -0.0160(16) 0.7806(11) -0.0342(22) 0.126(7) Uiso 1 d . .
O2SB O 0.0000 0.5000 -0.2597(27) 0.017(10) Uiso 0.27(4) d SP 1
O2SA O 0.0000 0.5000 -0.3913(55) 0.061(20) Uiso 0.23(4) d SP 2
O2SC O -0.0103(15) 0.4693(17) -0.2632(27) 0.025(5) Uiso 0.25 d P 3
C2SB C 0.0434(20) 0.6309(16) -0.2113(31) 0.094(12) Uiso 0.59(5) d P 1
C2SA C 0.0420(28) 0.5732(32) -0.3398(46) 0.069(11) Uiso 0.41(5) d P 2
C3SA C 0.0101(30) 0.5385(27) -0.3345(54) 0.084(14) Uiso 0.44(5) d P 1
C3SB C 0.0395(19) 0.5966(20) -0.2905(41) 0.075(10) Uiso 0.56(5) d P 2

loop_
_atom_type_symbol
_atom_type_description
_atom_type_scat_dispersion_real
_atom_type_scat_dispersion_imag
_atom_type_scat_source
C C 0.0033 0.0016 'International Tables Vol C Tables 4.2.6.8 and 6.1.1.4'
H H 0.0000 0.0000 'International Tables Vol C Tables 4.2.6.8 and 6.1.1.4'
N N 0.0061 0.0033 'International Tables Vol C Tables 4.2.6.8 and 6.1.1.4'
O O 0.0106 0.0060 'International Tables Vol C Tables 4.2.6.8 and 6.1.1.4'
Cl Cl 0.1484 0.1585 'International Tables Vol C Tables 4.2.6.8 and 6.1.1.4'
Cu Cu 0.3201 1.2651 'International Tables Vol C Tables 4.2.6.8 and 6.1.1.4'
Mo Mo -1.6832 0.6857 'International Tables Vol C Tables 4.2.6.8 and 6.1.1.4'

loop_
_geom_angle_atom_site_label_1
_geom_angle_atom_site_label_2
_geom_angle_atom_site_label_3
_geom_angle
_geom_angle_site_symmetry_1
_geom_angle_site_symmetry_3
_geom_angle_publ_flag
Mo1 Mo1 N5 92.4(2) 2_665 . ?
Mo1 Mo1 N7 91.9(2) 2_665 . ?
N5 Mo1 N7 175.7(2) . . y
Mo1 Mo1 N1 92.14(15) 2_665 . ?
N5 Mo1 N1 97.2(2) . . y
N7 Mo1 N1 83.0(2) . . y
Mo1 Mo1 N3 91.64(14) 2_665 . ?
N5 Mo1 N3 83.6(2) . . y
N7 Mo1 N3 95.9(2) . . y
N1 Mo1 N3 176.1(2) . . y
Mo1 Mo1 Cu3 152.34(4) 2_665 . y
N5 Mo1 Cu3 70.1(2) . . ?
N7 Mo1 Cu3 106.1(2) . . ?
N1 Mo1 Cu3 69.97(14) . . ?
N3 Mo1 Cu3 106.86(14) . . ?
Mo1 Mo1 Cu2 152.43(4) 2_665 . y
N5 Mo1 Cu2 105.0(2) . . ?
N7 Mo1 Cu2 70.9(2) . . ?
N1 Mo1 Cu2 106.33(15) . . ?
N3 Mo1 Cu2 69.78(14) . . ?
Cu3 Mo1 Cu2 55.23(3) . . ?
Cl4 Cu1 Cl3 176.74(14) . . ?
N8 Cu2 N4 161.6(3) . . y
N8 Cu2 Cl3 98.2(2) . . y
N4 Cu2 Cl3 99.3(2) . . y
N8 Cu2 Cu3 92.8(2) . . ?
N4 Cu2 Cu3 93.3(2) . . ?
Cl3 Cu2 Cu3 53.37(5) . . ?
N8 Cu2 Mo1 83.9(2) . . ?
N4 Cu2 Mo1 83.7(2) . . ?
Cl3 Cu2 Mo1 115.54(6) . . ?
Cu3 Cu2 Mo1 62.17(3) . . ?
N6 Cu3 N2 153.7(3) . . y
N6 Cu3 Cl3 101.7(2) . . y
N2 Cu3 Cl3 102.3(2) . . y
N6 Cu3 Cu2 99.8(2) . . ?
N2 Cu3 Cu2 101.4(2) . . ?
Cl3 Cu3 Cu2 59.69(6) . . ?
N6 Cu3 Mo1 87.8(2) . . ?
N2 Cu3 Mo1 88.3(2) . . ?
Cl3 Cu3 Mo1 122.30(6) . . ?
Cu2 Cu3 Mo1 62.61(3) . . ?
Cu3 Cl3 Cu2 66.93(6) . . y
C6 N1 C1 116.2(6) 2_665 . ?
C6 N1 Mo1 117.0(5) 2_665 . ?
C1 N1 Mo1 126.1(5) . . ?
C5 N2 C1 118.9(7) . . ?
C5 N2 Cu3 118.1(5) . . ?
C1 N2 Cu3 122.9(5) . . ?
C6 N3 C7 117.4(6) . . ?
C6 N3 Mo1 117.3(5) . . ?
C7 N3 Mo1 123.7(4) . . ?
C11 N4 C7 119.1(6) . . ?
C11 N4 Cu2 117.4(5) . . ?
C7 N4 Cu2 123.3(5) . . ?
C12 N5 C13 114.7(6) . . ?
C12 N5 Mo1 117.4(5) . . ?
C13 N5 Mo1 127.4(4) . . ?
C17 N6 C13 119.2(7) . . ?
C17 N6 Cu3 117.4(6) . . ?
C13 N6 Cu3 123.3(5) . . ?
C18 N7 C19 118.6(6) . . ?
C18 N7 Mo1 117.5(5) . . ?
C19 N7 Mo1 122.4(5) . . ?
C19 N8 C23 119.2(6) . . ?
C19 N8 Cu2 123.8(5) . . ?
C23 N8 Cu2 116.9(5) . . ?
N2 C1 C2 121.1(7) . . ?
N2 C1 N1 116.7(6) . . ?
C2 C1 N1 122.2(6) . . ?
C3 C2 C1 120.0(7) . . ?
C2 C3 C4 118.8(8) . . ?
C3 C4 C5 119.1(7) . . ?
N2 C5 C4 122.2(7) . . ?
N1 C6 N3 120.9(7) 2_665 . ?
N4 C7 C8 121.1(7) . . ?
N4 C7 N3 116.0(6) . . ?
C8 C7 N3 122.6(6) . . ?
C9 C8 C7 119.3(7) . . ?
C10 C9 C8 118.9(8) . . ?
C9 C10 C11 119.2(7) . . ?
N4 C11 C10 122.3(7) . . ?
N5 C12 N5 119.7(9) . 2_665 ?
N6 C13 N5 116.7(6) . . ?
N6 C13 C14 121.4(7) . . ?
N5 C13 C14 121.7(6) . . ?
C15 C14 C13 118.2(8) . . ?
C14 C15 C16 119.6(8) . . ?
C17 C16 C15 118.3(8) . . ?
N6 C17 C16 123.3(8) . . ?
N7 C18 N7 120.8(9) . 2_665 ?
N8 C19 N7 117.9(6) . . ?
N8 C19 C20 120.0(7) . . ?
N7 C19 C20 122.1(7) . . ?
C21 C20 C19 119.7(7) . . ?
C20 C21 C22 119.6(8) . . ?
C23 C22 C21 118.2(7) . . ?
C22 C23 N8 123.3(7) . . ?
C2SA O2SA C2SA 142.7(51) 2_565 . ?
C3SB C2SA O2SA 143.7(68) . . ?

loop_
_geom_bond_atom_site_label_1
_geom_bond_atom_site_label_2
_geom_bond_distance
_geom_bond_site_symmetry_2
_geom_bond_publ_flag
Mo1 Mo1 2.1269(11) 2_665 ?
Mo1 N5 2.174(5) . ?
Mo1 N7 2.181(5) . ?
Mo1 N1 2.190(6) . ?
Mo1 N3 2.194(6) . ?
Mo1 Cu3 3.0031(12) . ?
Mo1 Cu2 3.0152(11) . ?
Cu1 Cl4 2.070(3) . ?
Cu1 Cl3 2.096(3) . ?
Cu2 N8 1.933(6) . ?
Cu2 N4 1.940(6) . ?
Cu2 Cl3 2.618(2) . ?
Cu2 Cu3 2.789(2) . ?
Cu3 N6 1.917(6) . ?
Cu3 N2 1.929(6) . ?
Cu3 Cl3 2.433(2) . ?
N1 C6 1.315(9) 2_665 ?
N1 C1 1.427(9) . ?
N2 C5 1.340(10) . ?
N2 C1 1.341(10) . ?
N3 C6 1.316(10) . ?
N3 C7 1.400(9) . ?
N4 C11 1.334(10) . ?
N4 C7 1.341(10) . ?
N5 C12 1.343(8) . ?
N5 C13 1.400(9) . ?
N6 C17 1.328(10) . ?
N6 C13 1.346(10) . ?
N7 C18 1.311(8) . ?
N7 C19 1.407(9) . ?
N8 C19 1.329(9) . ?
N8 C23 1.360(10) . ?
C1 C2 1.403(11) . ?
C2 C3 1.362(12) . ?
C3 C4 1.381(13) . ?
C4 C5 1.390(12) . ?
C6 N1 1.315(9) 2_665 ?
C7 C8 1.392(11) . ?
C8 C9 1.381(11) . ?
C9 C10 1.368(13) . ?
C10 C11 1.380(12) . ?
C12 N5 1.343(8) 2_665 ?
C13 C14 1.423(10) . ?
C14 C15 1.385(12) . ?
C15 C16 1.394(13) . ?
C16 C17 1.386(13) . ?
C18 N7 1.311(8) 2_665 ?
C19 C20 1.412(10) . ?
C20 C21 1.365(12) . ?
C21 C22 1.389(13) . ?
C22 C23 1.347(12) . ?
O1S C1S 1.36(2) . ?
O2SA C2SA 1.67(7) 2_565 ?
O2SA C2SA 1.67(7) . ?
C3SA C3SA 1.56(11) 2_565 ?
